data_9005849
loop_
_publ_author_name
'Hazen, R. M.'

_publ_section_title
;
 High-pressure crystal chemistry of chrysoberyl, Al2BeO4:
 insights on the origin of olivine elastic anisotropy
 Sample: P = 4.0 GPa
;
_journal_name_full 'Physics and Chemistry of Minerals'
_journal_page_first 13
_journal_page_last 20
_journal_volume 14
_journal_year 1987
_chemical_formula_sum 'Al2 Be O4'
_chemical_name_mineral Chrysoberyl
_space_group_IT_number 62
_symmetry_space_group_name_Hall '-P 2c 2ab'
_symmetry_space_group_name_H-M 'P b n m'
_cell_angle_alpha 90
_cell_angle_beta 90
_cell_angle_gamma 90
_cell_length_a 4.407
_cell_length_b 9.366
_cell_length_c 5.453
_cell_formula_units_Z 4
_cell_volume 225.078
_database_code_amcsd 0007431
_diffrn_ambient_pressure 4e+06
_exptl_crystal_density_diffrn 3.747
_cod_database_code 9005849

loop_
_space_group_symop_operation_xyz
x,y,z
x,y,1/2-z
-x,-y,1/2+z
1/2+x,1/2-y,1/2+z
1/2-x,1/2+y,1/2-z
1/2-x,1/2+y,z
1/2+x,1/2-y,-z
-x,-y,-z

loop_
_atom_site_label
_atom_site_fract_x
_atom_site_fract_y
_atom_site_fract_z
_atom_site_U_iso_or_equiv
Al1 0.00000 0.00000 0.00000 0.01089
Al2 0.99530 0.27290 0.25000 0.00747
Be 0.43090 0.09020 0.25000 0.01013
O1 0.79180 0.09140 0.25000 0.01191
O2 0.24250 0.43370 0.25000 0.01140
O3 0.25450 0.16110 0.01380 0.01241

loop_
_cod_related_entry_id
_cod_related_entry_database
_cod_related_entry_code
1 AMCSD 0007431
